data_2005518
loop_
_publ_author_name
'G\"une\,s, B.'
'Soylu, H.'
'\"Ozbey, S.'
'Tufan, Y.'
'Karacan, N.'

_publ_section_title
;
 Bis(1,2-di-4-pyridylethane-<i>N</i>:<i>N</i>')cadmium(II)
 Tetracyanonickelate(II) <i>m</i>-Xylene Solvate
;
_journal_issue 10
_journal_name_full 'Acta Crystallographica Section C'
_journal_page_first 2425
_journal_page_last 2427
_journal_paper_doi 10.1107/S0108270196005380
_journal_volume 52
_journal_year 1996
_chemical_formula_iupac '[Cd1 (C12 H12 N2)2][Ni (C N)4], 2C8 H10'
_chemical_formula_sum 'C44 H44 Cd N8 Ni'
_chemical_formula_weight 855.98
_chemical_name_systematic
;
Bis(1,2-bis(4-pyridyl)ethane)cadmium(II) Tetracyanonickelate(II) -m-Xylene
;
_space_group_IT_number 14
_symmetry_cell_setting monoclinic
_symmetry_space_group_name_Hall '-P 2ybc'
_symmetry_space_group_name_H-M 'P 1 21/c 1'
_audit_creation_method SHELXL
_cell_angle_alpha 90.
_cell_angle_beta 103.552(7)
_cell_angle_gamma 90.
_cell_formula_units_Z 2
_cell_length_a 10.510(1)
_cell_length_b 10.438(1)
_cell_length_c 19.012(2)
_cell_measurement_reflns_used 24
_cell_measurement_temperature 293(2)
_cell_measurement_theta_max 21
_cell_measurement_theta_min 7
_cell_volume 2027.6(4)
_computing_cell_refinement CAD-4-PC
_computing_data_collection 'CAD-4-PC (Enraf-Nonius, 1993)'
_computing_data_reduction 'MolEN (Fair, 1990)'
_computing_molecular_graphics 'ORTEPII (Johnson, 1976)'
_computing_publication_material 'SHELXL93 (Sheldrick, 1993)'
_computing_structure_refinement 'MolEN (Fair, 1990)'
_computing_structure_solution 'SHELXS86 (Sheldrick, 1990)'
_diffrn_ambient_temperature 293(2)
_diffrn_measurement_device 'Enraf-Nonius CAD-4'
_diffrn_measurement_method \w/2\q
_diffrn_radiation_monochromator graphite
_diffrn_radiation_source 'fine-focus sealed tube'
_diffrn_radiation_type MoK\a
_diffrn_radiation_wavelength 0.71073
_diffrn_reflns_av_R_equivalents 0.0182
_diffrn_reflns_av_sigmaI/netI 0.0424
_diffrn_reflns_limit_h_max 13
_diffrn_reflns_limit_h_min -14
_diffrn_reflns_limit_k_max 13
_diffrn_reflns_limit_k_min 0
_diffrn_reflns_limit_l_max 25
_diffrn_reflns_limit_l_min 0
_diffrn_reflns_number 5291
_diffrn_reflns_theta_max 30.37
_diffrn_reflns_theta_min 2.60
_diffrn_standards_decay_% 2.3
_diffrn_standards_interval_time 120
_diffrn_standards_number 3
_exptl_absorpt_coefficient_mu 1.030
_exptl_absorpt_correction_T_max 0.9981
_exptl_absorpt_correction_T_min 0.8554
_exptl_absorpt_correction_type 'empirical via \y scan (North, Phillips & Mathews, 1968)'
_exptl_crystal_colour 'golden yellow'
_exptl_crystal_density_diffrn 1.402
_exptl_crystal_density_meas 1.420
_exptl_crystal_density_method flotation
_exptl_crystal_description prismatic
_exptl_crystal_F_000 880
_exptl_crystal_size_max 0.60
_exptl_crystal_size_mid 0.32
_exptl_crystal_size_min 0.12
_refine_diff_density_max 0.770
_refine_diff_density_min -0.611
_refine_ls_extinction_method none
_refine_ls_goodness_of_fit_all 1.495
_refine_ls_hydrogen_treatment refall
_refine_ls_matrix_type full
_refine_ls_number_parameters 298
_refine_ls_number_reflns 3782
_refine_ls_number_restraints 1
_refine_ls_restrained_S_obs 1.516
_refine_ls_R_factor_obs 0.0542
_refine_ls_shift/esd_max 0.000
_refine_ls_shift/esd_mean 0.000
_refine_ls_structure_factor_coef Fsqd
_refine_ls_weighting_scheme
;
calc w = 1/[\s^2^(F~o~^2^) + (0.0258P)^2^ + 4.9089P]
where P = (F~o~^2^ + 2F~c~^2^)/3
;
_refine_ls_wR_factor_all 0.1189
_reflns_number_observed 2563
_reflns_number_total 5142
_reflns_observed_criterion >2sigma(I)
_cod_data_source_file ka1143.cif
_cod_data_source_block I
_cod_original_cell_volume 2027.6(3)
_cod_original_sg_symbol_H-M 'P 21/c'
_cod_original_formula_sum 'C44 H44 Cd N8 Ni1'
_cod_database_code 2005518

loop_
_symmetry_equiv_pos_as_xyz
'x, y, z'
'-x, y+1/2, -z+1/2'
'-x, -y, -z'
'x, -y-1/2, z-1/2'

loop_
_atom_site_aniso_label
_atom_site_aniso_U_11
_atom_site_aniso_U_22
_atom_site_aniso_U_33
_atom_site_aniso_U_12
_atom_site_aniso_U_13
_atom_site_aniso_U_23
Cd 0.0233(3) 0.0467(3) 0.0491(3) 0.0023(3) 0.0098(2) 0.0091(3)
Ni 0.0207(4) 0.0525(6) 0.0488(5) -0.0011(5) 0.0096(4) -0.0013(6)
N1 0.033(2) 0.047(3) 0.046(3) -0.001(2) 0.009(2) 0.003(2)
N2 0.040(3) 0.052(3) 0.052(3) 0.000(2) 0.009(2) 0.002(3)
N3 0.030(2) 0.057(4) 0.064(3) 0.005(2) 0.012(2) 0.010(3)
N4 0.059(4) 0.114(6) 0.055(4) -0.017(4) 0.004(3) 0.012(4)
C1 0.032(3) 0.054(4) 0.061(4) -0.003(3) 0.008(3) 0.004(3)
C2 0.044(4) 0.046(4) 0.064(4) -0.005(3) 0.010(3) 0.008(3)
C3 0.052(4) 0.030(3) 0.045(3) -0.001(3) 0.001(3) 0.004(3)
C4 0.036(3) 0.072(5) 0.060(4) -0.001(3) -0.003(3) 0.011(4)
C5 0.035(3) 0.068(5) 0.067(4) -0.009(3) 0.002(3) 0.021(4)
C6 0.060(4) 0.053(4) 0.050(4) -0.003(4) -0.001(3) 0.005(3)
C7 0.071(5) 0.050(4) 0.047(4) -0.002(4) 0.010(4) 0.006(3)
C8 0.054(4) 0.044(4) 0.049(4) 0.002(3) 0.007(3) 0.014(3)
C9 0.052(4) 0.063(5) 0.065(5) 0.007(4) 0.013(3) -0.013(4)
C10 0.039(4) 0.062(5) 0.063(4) 0.002(3) 0.006(3) -0.009(4)
C11 0.044(4) 0.101(7) 0.111(7) 0.002(5) 0.018(5) -0.039(6)
C12 0.045(4) 0.091(7) 0.103(7) -0.016(4) 0.003(4) -0.041(5)
C13 0.029(2) 0.042(4) 0.051(3) -0.001(3) 0.014(2) 0.001(3)
C14 0.029(3) 0.065(4) 0.059(4) -0.003(3) 0.007(3) -0.005(3)
C15 0.085(7) 0.152(9) 0.101(6) 0.022(8) -0.010(6) -0.033(9)
C16 0.069(7) 0.150(10) 0.190(10) 0.004(9) 0.003(9) 0.080(10)
C17 0.110(10) 0.100(10) 0.210(10) 0.027(9) -0.040(10) 0.020(10)
C18 0.100(10) 0.124(9) 0.200(10) 0.040(9) -0.040(10) -0.030(10)
C19 0.075(6) 0.143(9) 0.107(7) 0.024(7) -0.015(6) -0.007(8)
C20 0.077(6) 0.136(9) 0.107(7) -0.011(6) 0.007(6) 0.006(8)
C21 0.21(2) 0.32(3) 0.42(4) 0.08(2) 0.10(2) 0.04(3)
C22 0.110(10) 0.37(3) 0.101(9) 0.060(10) 0.015(8) 0.040(10)

loop_
_atom_site_label
_atom_site_occupancy
_atom_site_fract_x
_atom_site_fract_y
_atom_site_fract_z
_atom_site_U_iso_or_equiv
_atom_site_thermal_displace_type
_atom_site_calc_flag
_atom_site_refinement_flags
_atom_site_type_symbol
Cd 1 0 0 0 0.0395(2) Uani d S Cd
Ni 1 -0.5 0 0 0.0404(2) Uani d S Ni
N1 1 0.0735(4) -0.1606(5) 0.0862(3) 0.042(1) Uani d . N
N2 1 0.0478(5) 0.1639(5) 0.0926(3) 0.048(1) Uani d . N
N3 1 -0.2108(4) -0.0222(5) 0.0163(3) 0.050(1) Uani d . N
N4 1 -0.4684(6) -0.1150(7) 0.1491(3) 0.077(2) Uani d . N
C1 1 -0.0091(6) -0.2405(7) 0.1070(4) 0.049(2) Uani d . C
C2 1 0.0285(6) -0.3340(6) 0.1589(4) 0.052(2) Uani d . C
C3 1 0.1585(6) -0.3500(5) 0.1925(3) 0.044(1) Uani d . C
C4 1 0.2433(6) -0.2677(8) 0.1697(4) 0.058(2) Uani d . C
C5 1 0.1999(6) -0.1774(7) 0.1197(4) 0.058(2) Uani d . C
C6 1 0.2095(8) -0.4431(8) 0.2521(4) 0.057(2) Uani d . C
C7 1 0.1207(8) 0.4470(7) 0.2616(4) 0.057(2) Uani d . C
C8 1 0.0937(6) 0.3508(6) 0.2016(3) 0.050(2) Uani d . C
C9 1 -0.0295(7) 0.3138(7) 0.1655(4) 0.060(2) Uani d . C
C10 1 -0.0484(6) 0.2234(7) 0.1131(4) 0.055(2) Uani d . C
C11 1 0.1674(8) 0.200(1) 0.1248(5) 0.085(3) Uani d . C
C12 1 0.1930(8) 0.2899(9) 0.1798(5) 0.082(3) Uani d . C
C13 1 -0.3210(5) -0.0157(6) 0.0105(3) 0.040(3) Uani d . C
C14 1 -0.4814(5) -0.0716(7) 0.0922(4) 0.051(2) Uani d . C
C15 1 0.386(1) -0.494(2) -0.1615(6) 0.118(3) Uani d D C
C16 1 0.431(1) -0.371(2) -0.1642(9) 0.143(5) Uani d . C
C17 1 0.425(2) -0.300(1) -0.108(1) 0.157(6) Uani d . C
C18 1 0.379(1) -0.344(1) -0.051(1) 0.155(6) Uani d . C
C19 1 0.335(1) -0.466(1) -0.0501(7) 0.114(3) Uani d . C
C20 1 0.3378(9) -0.544(1) -0.1044(6) 0.109(3) Uani d . C
C21 1 0.386(2) -0.570(2) -0.218(1) 0.31(3) Uani d D C
C22 1 0.716(1) 0.512(2) -0.0142(7) 0.195(9) Uani d . C
H1 1 -0.100(6) -0.234(6) 0.082(3) 0.05(2) Uiso d . H
H2 1 -0.033(6) -0.383(7) 0.171(3) 0.07(2) Uiso d . H
H4 1 0.322(6) -0.275(6) 0.185(3) 0.05(2) Uiso d . H
H5 1 0.258(6) -0.124(7) 0.107(3) 0.07(2) Uiso d . H
H6A 1 0.230(6) -0.400(6) 0.295(3) 0.05(2) Uiso d . H
H6B 1 0.280(6) -0.476(6) 0.248(3) 0.04(2) Uiso d . H
H7A 1 0.163(6) 0.401(7) 0.302(4) 0.07(2) Uiso d . H
H7B 1 0.041(6) 0.475(6) 0.268(3) 0.06(2) Uiso d . H
H9 1 -0.102(6) 0.356(7) 0.179(4) 0.07(2) Uiso d . H
H10 1 -0.130(6) 0.201(7) 0.090(4) 0.07(2) Uiso d . H
H11 1 0.229(6) 0.167(7) 0.115(4) 0.06(2) Uiso d . H
H12 1 0.265(7) 0.319(8) 0.201(4) 0.09(3) Uiso d . H
H16 1 0.462(1) -0.340(2) -0.2027(9) 0.172 Uiso calc R H
H17 1 0.453(1) -0.216(1) -0.106(1) 0.188 Uiso calc R H
H18 1 0.378(1) -0.290(1) -0.013(1) 0.186 Uiso calc R H
H20 1 0.3091(9) -0.629(1) -0.1048(6) 0.131 Uiso calc R H
H21A 1 0.46(2) -0.55(2) -0.240(9) 0.470 Uiso calc R H
H21B 1 0.30(1) -0.56(2) -0.253(7) 0.470 Uiso calc R H
H21C 1 0.40(3) -0.66(3) -0.202(3) 0.470 Uiso calc R H
H22A 1 0.69(1) 0.599(5) -0.025(6) 0.292 Uiso calc R H
H22B 1 0.68(1) 0.459(9) -0.055(3) 0.292 Uiso calc R H
H22C 1 0.81(2) 0.51(2) -0.002(4) 0.292 Uiso calc R H

loop_
_atom_type_symbol
_atom_type_description
_atom_type_scat_dispersion_real
_atom_type_scat_dispersion_imag
_atom_type_scat_source
C C 0.0033 0.0016 'International Tables Vol C Tables 4.2.6.8 and 6.1.1.4'
H H 0.0000 0.0000 'International Tables Vol C Tables 4.2.6.8 and 6.1.1.4'
N N 0.0061 0.0033 'International Tables Vol C Tables 4.2.6.8 and 6.1.1.4'
Ni Ni 0.3393 1.1124 'International Tables Vol C Tables 4.2.6.8 and 6.1.1.4'
Cd Cd -0.8075 1.2024 'International Tables Vol C Tables 4.2.6.8 and 6.1.1.4'

loop_
_geom_angle_atom_site_label_1
_geom_angle_atom_site_label_2
_geom_angle_atom_site_label_3
_geom_angle_site_symmetry_1
_geom_angle_site_symmetry_3
_geom_angle
_geom_angle_publ_flag
N1 Cd N2 . . 91.1(2) yes
N1 C1 C2 . . 124.1(6) yes
N2 C10 C9 . . 123.7(6) yes
N2 C11 C12 . . 122.7(8) yes
N3 C13 Ni . . 178.2(6) yes
N3 Cd N1 . . 90.2(2) yes
N3 Cd N2 . . 90.9(2) yes
N4 C14 Ni . . 179.1(5) yes
C1 N1 Cd . . 121.7(4) yes
C1 N1 C5 . . 114.7(6) yes
C2 C3 C4 . . 115.1(6) yes
C2 C3 C6 . . 124.9(6) yes
C3 C2 C1 . . 120.3(6) yes
C3 C6 C7 . 1_545 117.4(6) yes
C4 C3 C6 . . 120.0(6) yes
C4 C5 N1 . . 124.3(7) yes
C5 N1 Cd . . 123.5(4) yes
C5 C4 C3 . . 121.5(6) yes
C8 C7 C6 . 1_565 115.4(6) yes
C8 C12 C11 . . 121.2(7) yes
C9 C8 C7 . . 124.0(7) yes
C10 N2 Cd . . 120.3(4) yes
C10 C9 C8 . . 121.6(7) yes
C11 N2 Cd . . 123.6(5) yes
C11 N2 C10 . . 116.2(7) yes
C12 C8 C7 . . 121.4(7) yes
C12 C8 C9 . . 114.5(7) yes
C13 Ni C14 . . 89.0(2) yes
C13 N3 Cd . . 164.2(5) yes
C16 C15 C20 . . 124.5(7) yes
C16 C17 C18 . . 123.4(9) yes
C17 C16 C15 . . 114.3(8) yes
C17 C18 C19 . . 121.1(9) yes
C18 C19 C22 . 3_655 119.7(8) yes
C19 C20 C15 . . 116.8(7) yes
C20 C19 C18 . . 119.8(8) yes
C20 C19 C22 . 3_655 120.5(8) yes
C21 C15 C16 . . 117.4(9) yes
C21 C15 C20 . . 118.0(9) yes
N1 C1 H1 . . 117.(3) ?
N1 C5 H5 . . 117.(4) ?
N2 C10 H10 . . 116.(4) ?
N2 C11 H11 . . 120.(5) ?
C1 C2 H2 . . 119.(4) ?
C2 C1 H1 . . 119.(3) ?
C3 C2 H2 . . 121.(4) ?
C3 C4 H4 . . 120.(4) ?
C3 C6 H6A . . 109.(4) ?
C3 C6 H6B . . 111.(4) ?
C4 C5 H5 . . 119.(4) ?
C5 C4 H4 . . 118.(4) ?
C6 C7 H7A 1_565 . 107.(4) ?
C6 C7 H7B 1_565 . 113.(4) ?
C7 C6 H6A 1_545 . 107.(4) ?
C7 C6 H6B 1_545 . 106.(4) ?
C8 C7 H7A . . 105.(4) ?
C8 C7 H7B . . 107.(4) ?
C8 C9 H9 . . 117.(4) ?
C8 C12 H12 . . 111.(6) ?
C9 C10 H10 . . 120.(4) ?
C10 C9 H9 . . 122.(4) ?
C11 C12 H12 . . 128.(6) ?
C12 C11 H11 . . 117.(5) ?
H6A C6 H6B . . 105.(5) ?
H7A C7 H7B . . 109.(6) ?
C15 C16 H16 . . 123.0(10) ?
C15 C20 H20 . . 121.6(8) ?
C15 C21 H21A . . 109.5(9) ?
C15 C21 H21B . . 109.5(9) ?
C15 C21 H21C . . 109.5(9) ?
C16 C17 H17 . . 118.0(10) ?
C17 C16 H16 . . 123.0(10) ?
C17 C18 H18 . . 119.0(10) ?
C18 C17 H17 . . 118.0(10) ?
C19 C20 H20 . . 121.6(8) ?
C19 C18 H18 . . 119.40(10) ?
C19 C22 H22A 3_655 . 109.5(9) ?
C19 C22 H22B 3_655 . 109.5(9) ?
C19 C22 H22C 3_655 . 109.5(6) ?
H21A C21 H21B . . 109.5 ?
H21A C21 H21C . . 109.5 ?
H21B C21 H21C . . 109.5 ?
H22A C22 H22B . . 109.5 ?
H22A C22 H22C . . 109.5 ?
H22B C22 H22C . . 109.5 ?

loop_
_geom_bond_atom_site_label_1
_geom_bond_atom_site_label_2
_geom_bond_site_symmetry_2
_geom_bond_distance
_geom_bond_publ_flag
Cd N1 . 2.345(5) yes
Cd N2 . 2.422(5) yes
Cd N3 . 2.320(4) yes
Ni C13 . 1.852(5) yes
Ni C14 . 1.874(7) yes
N1 C1 . 1.329(7) yes
N1 C5 . 1.343(7) yes
N2 C10 . 1.321(8) yes
N2 C11 . 1.318(9) yes
N3 C13 . 1.139(7) yes
N4 C14 . 1.150(8) yes
C1 C2 . 1.378(9) yes
C2 C3 . 1.375(8) yes
C3 C6 . 1.495(9) yes
C4 C3 . 1.378(9) yes
C5 C4 . 1.341(9) yes
C6 C7 1_545 1.520(10) yes
C7 C8 . 1.496(9) yes
C8 C9 . 1.372(9) yes
C8 C12 . 1.370(10) yes
C9 C10 . 1.352(9) yes
C12 C11 . 1.380(10) yes
C15 C16 . 1.38(2) yes
C15 C20 . 1.400(10) yes
C15 C21 . 1.34(2) yes
C17 C16 . 1.32(2) yes
C18 C17 . 1.35(2) yes
C19 C18 . 1.36(2) yes
C19 C22 3_655 1.53(2) yes
C20 C19 . 1.320(10) yes
C1 H1 . 0.97(6) ?
C2 H2 . 0.90(6) ?
C4 H4 . 0.81(6) ?
C5 H5 . 0.90(7) ?
C6 H6A . 0.92(6) ?
C6 H6B . 0.83(6) ?
C7 H7A . 0.92(7) ?
C7 H7B . 0.92(6) ?
C9 H9 . 0.97(7) ?
C10 H10 . 0.90(7) ?
C11 H11 . 0.79(6) ?
C12 H12 . 0.83(8) ?
C16 H16 . 0.93 ?
C17 H17 . 0.93 ?
C18 H18 . 0.93 ?
C20 H20 . 0.93 ?
C21 H21A . 0.96 ?
C21 H21B . 0.96 ?
C21 H21C . 0.96 ?
C22 H22A . 0.96 ?
C22 H22B . 0.96 ?
C22 H22C . 0.96 ?

loop_
_geom_torsion_atom_site_label_1
_geom_torsion_atom_site_label_2
_geom_torsion_atom_site_label_3
_geom_torsion_atom_site_label_4
_geom_torsion_site_symmetry_1
_geom_torsion_site_symmetry_4
_geom_torsion
_geom_torsion_publ_flag
N1 C1 C2 C3 . . -0.5(9) yes
N1 C5 C4 C3 . . -1.8(9) yes
Cd N1 C1 C2 . . -178.0(5) yes
Cd N1 C5 C4 . . 179.1(6) yes
Cd N2 C11 C12 . . -177.1(8) yes
Cd N2 C10 C9 . . 178.5(6) yes
C1 C2 C3 C6 . . 176.5(7) yes
C4 C3 C6 C7 . 1_545 -164.3(7) yes
C5 C4 C3 C6 . . -175.6(7) yes
C6 C7 C8 C9 1_565 . -126.8(8) yes
C7 C8 C9 C10 . . -177.9(7) yes
C7 C8 C12 C11 . . 179.3(9) yes
N1 Cd N2 C11 . . 72.3(7) ?
N1 Cd N2 C10 . . -108.2(5) ?
N2 Cd N1 C1 . . 107.5(5) ?
N2 Cd N1 C5 . . -70.6(6) ?
N3 Cd N1 C1 . . 16.6(5) ?
N3 Cd N1 C5 . . -161.5(6) ?
N3 Cd N2 C11 . . 162.6(7) ?
N3 Cd N2 C10 . . -18.0(5) ?
